data_2231962
loop_
_publ_author_name
'Madhanraj, R.'
'Vijayakumar, S.'
'Selvakumar, R.'
'Bakthadoss, M.'
'Murugavel, S.'

_publ_section_title
;
 (<i>Z</i>)-Methyl 2-bromomethyl-3-(2-chlorophenyl)acrylate
;
_journal_coeditor_code KJ2189
_journal_issue 10
_journal_name_full 'Acta Crystallographica Section E'
_journal_page_first o2812
_journal_paper_doi 10.1107/S1600536811039663
_journal_volume 67
_journal_year 2011
_chemical_formula_iupac 'C11 H10 Br Cl O2'
_chemical_formula_moiety 'C11 H10 Br Cl O2'
_chemical_formula_sum 'C11 H10 Br Cl O2'
_chemical_formula_weight 289.55
_chemical_name_systematic
;
(<i>Z</i>)-Methyl 2-bromomethyl-3-(2-chlorophenyl)acrylate
;
_space_group_IT_number 14
_symmetry_cell_setting monoclinic
_symmetry_space_group_name_Hall '-P 2ybc'
_symmetry_space_group_name_H-M 'P 1 21/c 1'
_atom_sites_solution_hydrogens geom
_atom_sites_solution_primary direct
_atom_sites_solution_secondary difmap
_audit_creation_method SHELXL-97
_cell_angle_alpha 90.00
_cell_angle_beta 97.649(2)
_cell_angle_gamma 90.00
_cell_formula_units_Z 4
_cell_length_a 10.0657(7)
_cell_length_b 10.2174(7)
_cell_length_c 11.3598(7)
_cell_measurement_reflns_used 3345
_cell_measurement_temperature 293(2)
_cell_measurement_theta_max 29.9
_cell_measurement_theta_min 2.0
_cell_volume 1157.91(13)
_computing_cell_refinement 'APEX2 and SAINT (Bruker, 2004)'
_computing_data_collection 'APEX2 (Bruker, 2004)'
_computing_data_reduction 'SAINT and XPREP (Bruker, 2004)'
_computing_molecular_graphics 'ORTEP-3 (Farrugia, 1997)'
_computing_publication_material 'SHELXL97 (Sheldrick, 2008) and PLATON (Spek, 2009)'
_computing_structure_refinement 'SHELXL97 (Sheldrick, 2008)'
_computing_structure_solution 'SHELXS97 (Sheldrick, 2008)'
_diffrn_ambient_temperature 293(2)
_diffrn_detector_area_resol_mean 10.0
_diffrn_measured_fraction_theta_full 1.000
_diffrn_measured_fraction_theta_max 0.997
_diffrn_measurement_device_type 'Bruker APEXII CCD'
_diffrn_measurement_method \w
_diffrn_radiation_monochromator graphite
_diffrn_radiation_source 'fine-focus sealed tube'
_diffrn_radiation_type MoK\a
_diffrn_radiation_wavelength 0.71073
_diffrn_reflns_av_R_equivalents 0.0341
_diffrn_reflns_av_sigmaI/netI 0.0325
_diffrn_reflns_limit_h_max 14
_diffrn_reflns_limit_h_min -14
_diffrn_reflns_limit_k_max 14
_diffrn_reflns_limit_k_min -14
_diffrn_reflns_limit_l_max 15
_diffrn_reflns_limit_l_min -15
_diffrn_reflns_number 14580
_diffrn_reflns_theta_full 25.00
_diffrn_reflns_theta_max 29.91
_diffrn_reflns_theta_min 2.04
_exptl_absorpt_coefficient_mu 3.757
_exptl_absorpt_correction_T_max 0.548
_exptl_absorpt_correction_T_min 0.390
_exptl_absorpt_correction_type multi-scan
_exptl_absorpt_process_details '(SADABS; Sheldrick, 1996)'
_exptl_crystal_colour Yellow
_exptl_crystal_density_diffrn 1.661
_exptl_crystal_density_method 'not measured'
_exptl_crystal_description Block
_exptl_crystal_F_000 576
_exptl_crystal_size_max 0.24
_exptl_crystal_size_mid 0.22
_exptl_crystal_size_min 0.16
_refine_diff_density_max 0.566
_refine_diff_density_min -0.536
_refine_ls_extinction_method none
_refine_ls_goodness_of_fit_ref 0.992
_refine_ls_hydrogen_treatment constr
_refine_ls_matrix_type full
_refine_ls_number_parameters 137
_refine_ls_number_reflns 3336
_refine_ls_number_restraints 0
_refine_ls_restrained_S_all 0.992
_refine_ls_R_factor_all 0.0680
_refine_ls_R_factor_gt 0.0340
_refine_ls_shift/su_max 0.001
_refine_ls_shift/su_mean 0.000
_refine_ls_structure_factor_coef Fsqd
_refine_ls_weighting_details 'calc w=1/[\s^2^(Fo^2^)+(0.0394P)^2^+0.4461P] where P=(Fo^2^+2Fc^2^)/3'
_refine_ls_weighting_scheme calc
_refine_ls_wR_factor_gt 0.0764
_refine_ls_wR_factor_ref 0.0888
_reflns_number_gt 2139
_reflns_number_total 3336
_reflns_threshold_expression I>2\s(I)
_cod_data_source_file kj2189.cif
_cod_data_source_block I
_cod_original_sg_symbol_H-M 'P 21/c'
_cod_database_code 2231962
_cod_database_fobs_code 2231962

loop_
_symmetry_equiv_pos_as_xyz
'x, y, z'
'-x, y+1/2, -z+1/2'
'-x, -y, -z'
'x, -y-1/2, z-1/2'

loop_
_atom_site_type_symbol
_atom_site_label
_atom_site_fract_x
_atom_site_fract_y
_atom_site_fract_z
_atom_site_U_iso_or_equiv
_atom_site_adp_type
_atom_site_calc_flag
_atom_site_refinement_flags
_atom_site_occupancy
_atom_site_symmetry_multiplicity
Br Br1 0.83211(3) 0.03430(3) 0.63091(2) 0.06228(12) Uani d . 1 1
Cl Cl1 0.43126(7) 0.24881(8) 1.00168(6) 0.06382(19) Uani d . 1 1
O O2 0.91325(15) 0.14097(17) 1.01998(13) 0.0471(4) Uani d . 1 1
C C1 0.4117(2) 0.1427(2) 0.8812(2) 0.0437(5) Uani d . 1 1
C C6 0.5234(2) 0.0869(2) 0.84130(19) 0.0391(5) Uani d . 1 1
C C7 0.6602(2) 0.1162(2) 0.89910(19) 0.0381(5) Uani d . 1 1
H H7 0.6767 0.1091 0.9814 0.046 Uiso calc R 1 1
C C8 0.7621(2) 0.1522(2) 0.84211(18) 0.0358(4) Uani d . 1 1
C C10 0.8961(2) 0.1833(2) 0.90868(18) 0.0387(5) Uani d . 1 1
O O1 0.98111(17) 0.2408(2) 0.86463(16) 0.0634(5) Uani d . 1 1
C C9 0.7514(2) 0.1773(2) 0.71290(19) 0.0439(5) Uani d . 1 1
H H9A 0.7964 0.2589 0.6994 0.053 Uiso calc R 1 1
H H9B 0.6578 0.1863 0.6804 0.053 Uiso calc R 1 1
C C5 0.4999(3) 0.0026(2) 0.7449(2) 0.0504(6) Uani d . 1 1
H H5 0.5724 -0.0379 0.7171 0.061 Uiso calc R 1 1
C C2 0.2834(2) 0.1184(3) 0.8258(2) 0.0552(6) Uani d . 1 1
H H2 0.2102 0.1580 0.8533 0.066 Uiso calc R 1 1
C C3 0.2648(3) 0.0354(3) 0.7298(3) 0.0602(7) Uani d . 1 1
H H3 0.1786 0.0187 0.6922 0.072 Uiso calc R 1 1
C C11 1.0420(2) 0.1709(3) 1.0877(2) 0.0585(7) Uani d . 1 1
H H11A 1.1113 0.1245 1.0547 0.088 Uiso calc R 1 1
H H11B 1.0416 0.1447 1.1688 0.088 Uiso calc R 1 1
H H11C 1.0583 0.2633 1.0845 0.088 Uiso calc R 1 1
C C4 0.3727(3) -0.0228(3) 0.6893(3) 0.0576(7) Uani d . 1 1
H H4 0.3599 -0.0792 0.6246 0.069 Uiso calc R 1 1

loop_
_atom_site_aniso_label
_atom_site_aniso_U_11
_atom_site_aniso_U_22
_atom_site_aniso_U_33
_atom_site_aniso_U_12
_atom_site_aniso_U_13
_atom_site_aniso_U_23
Br1 0.06623(19) 0.0758(2) 0.04610(15) -0.00412(14) 0.01240(12) -0.01212(13)
Cl1 0.0517(4) 0.0854(5) 0.0558(4) 0.0079(3) 0.0125(3) -0.0115(3)
O2 0.0394(8) 0.0644(11) 0.0359(8) 0.0020(8) -0.0008(6) -0.0001(7)
C1 0.0385(11) 0.0485(14) 0.0449(12) 0.0006(10) 0.0091(9) 0.0080(10)
C6 0.0320(10) 0.0409(12) 0.0442(11) -0.0023(9) 0.0042(8) 0.0075(10)
C7 0.0343(10) 0.0416(13) 0.0381(10) 0.0038(9) 0.0032(8) 0.0036(9)
C8 0.0309(10) 0.0375(12) 0.0383(10) 0.0040(9) 0.0023(8) 0.0034(9)
C10 0.0333(10) 0.0448(13) 0.0380(10) 0.0053(9) 0.0053(8) -0.0013(9)
O1 0.0381(9) 0.0980(15) 0.0530(10) -0.0153(9) 0.0023(7) 0.0131(10)
C9 0.0365(11) 0.0537(14) 0.0406(11) 0.0007(10) 0.0015(9) 0.0071(10)
C5 0.0447(13) 0.0450(14) 0.0617(15) -0.0032(11) 0.0073(11) -0.0004(11)
C2 0.0329(11) 0.0706(18) 0.0627(15) 0.0017(12) 0.0087(10) 0.0129(14)
C3 0.0400(13) 0.0667(18) 0.0700(17) -0.0132(13) -0.0064(12) 0.0111(14)
C11 0.0447(13) 0.082(2) 0.0447(13) 0.0099(13) -0.0091(10) -0.0104(13)
C4 0.0533(15) 0.0524(16) 0.0642(16) -0.0124(13) -0.0026(12) -0.0010(13)

loop_
_atom_type_symbol
_atom_type_description
_atom_type_scat_dispersion_real
_atom_type_scat_dispersion_imag
_atom_type_scat_source
C C 0.0033 0.0016 'International Tables Vol C Tables 4.2.6.8 and 6.1.1.4'
H H 0.0000 0.0000 'International Tables Vol C Tables 4.2.6.8 and 6.1.1.4'
O O 0.0106 0.0060 'International Tables Vol C Tables 4.2.6.8 and 6.1.1.4'
Cl Cl 0.1484 0.1585 'International Tables Vol C Tables 4.2.6.8 and 6.1.1.4'
Br Br -0.2901 2.4595 'International Tables Vol C Tables 4.2.6.8 and 6.1.1.4'

loop_
_geom_angle_atom_site_label_1
_geom_angle_atom_site_label_2
_geom_angle_atom_site_label_3
_geom_angle
C10 O2 C11 115.55(19)
C2 C1 C6 121.7(2)
C2 C1 Cl1 118.14(19)
C6 C1 Cl1 120.10(18)
C1 C6 C5 116.9(2)
C1 C6 C7 121.3(2)
C5 C6 C7 121.8(2)
C8 C7 C6 124.9(2)
C8 C7 H7 117.6
C6 C7 H7 117.6
C7 C8 C9 124.71(19)
C7 C8 C10 120.97(19)
C9 C8 C10 114.06(18)
O1 C10 O2 123.2(2)
O1 C10 C8 122.7(2)
O2 C10 C8 114.11(18)
C8 C9 Br1 111.16(15)
C8 C9 H9A 109.4
Br1 C9 H9A 109.4
C8 C9 H9B 109.4
Br1 C9 H9B 109.4
H9A C9 H9B 108.0
C4 C5 C6 121.9(3)
C4 C5 H5 119.0
C6 C5 H5 119.0
C3 C2 C1 119.5(2)
C3 C2 H2 120.3
C1 C2 H2 120.3
C4 C3 C2 120.2(2)
C4 C3 H3 119.9
C2 C3 H3 119.9
O2 C11 H11A 109.5
O2 C11 H11B 109.5
H11A C11 H11B 109.5
O2 C11 H11C 109.5
H11A C11 H11C 109.5
H11B C11 H11C 109.5
C3 C4 C5 119.7(3)
C3 C4 H4 120.2
C5 C4 H4 120.2

loop_
_geom_bond_atom_site_label_1
_geom_bond_atom_site_label_2
_geom_bond_distance
Br1 C9 1.966(2)
Cl1 C1 1.737(3)
O2 C10 1.326(3)
O2 C11 1.449(3)
C1 C2 1.381(3)
C1 C6 1.389(3)
C6 C5 1.389(4)
C6 C7 1.475(3)
C7 C8 1.336(3)
C7 H7 0.9300
C8 C9 1.480(3)
C8 C10 1.490(3)
C10 O1 1.201(3)
C9 H9A 0.9700
C9 H9B 0.9700
C5 C4 1.375(4)
C5 H5 0.9300
C2 C3 1.375(4)
C2 H2 0.9300
C3 C4 1.371(4)
C3 H3 0.9300
C11 H11A 0.9600
C11 H11B 0.9600
C11 H11C 0.9600
C4 H4 0.9300

loop_
_geom_hbond_atom_site_label_D
_geom_hbond_atom_site_label_H
_geom_hbond_atom_site_label_A
_geom_hbond_site_symmetry_A
_geom_hbond_distance_DH
_geom_hbond_distance_HA
_geom_hbond_distance_DA
_geom_hbond_angle_DHA
C7 H7 O2 1 0.93 2.39 2.740(3) 102
C2 H2 O1 1_455 0.93 2.48 3.373(3) 162

loop_
_geom_torsion_atom_site_label_1
_geom_torsion_atom_site_label_2
_geom_torsion_atom_site_label_3
_geom_torsion_atom_site_label_4
_geom_torsion
C2 C1 C6 C5 -1.7(3)
Cl1 C1 C6 C5 179.72(18)
C2 C1 C6 C7 178.3(2)
Cl1 C1 C6 C7 -0.2(3)
C1 C6 C7 C8 -130.5(2)
C5 C6 C7 C8 49.6(3)
C6 C7 C8 C9 4.5(4)
C6 C7 C8 C10 178.3(2)
C11 O2 C10 O1 1.2(3)
C11 O2 C10 C8 -179.3(2)
C7 C8 C10 O1 -164.3(2)
C9 C8 C10 O1 10.1(3)
C7 C8 C10 O2 16.2(3)
C9 C8 C10 O2 -169.36(19)
C7 C8 C9 Br1 -106.0(2)
C10 C8 C9 Br1 79.8(2)
C1 C6 C5 C4 1.4(4)
C7 C6 C5 C4 -178.6(2)
C6 C1 C2 C3 1.1(4)
Cl1 C1 C2 C3 179.6(2)
C1 C2 C3 C4 0.0(4)
C2 C3 C4 C5 -0.3(4)
C6 C5 C4 C3 -0.5(4)

loop_
_cod_related_entry_id
_cod_related_entry_database
_cod_related_entry_code
1 ChemSpider 30657047
